data_7026054
loop_
_publ_author_name
'H\"ubner, Alexander'
'Bernert, Thomas'
'S\"anger, Inge'
'Alig, Edith'
'Bolte, Michael'
'Fink, Lothar'
'Wagner, Matthias'
'Lerner, Hans-Wolfram'

_publ_section_title
;
 Solvent-free mesityllithium: solid-state structure and its reactivity
 towards white phosphorus.
;
_journal_issue 32
_journal_name_full 'Dalton transactions (Cambridge, England : 2003)'
_journal_page_first 7528
_journal_page_last 7533
_journal_paper_doi 10.1039/c0dt00161a
_journal_volume 39
_journal_year 2010
_chemical_formula_moiety 'C12 H20 Sn'
_chemical_formula_sum 'C12 H20 Sn'
_chemical_formula_weight 282.97
_chemical_name_systematic
;
?
;
_space_group_IT_number 2
_symmetry_cell_setting triclinic
_symmetry_space_group_name_Hall '-P 1'
_symmetry_space_group_name_H-M 'P -1'
_atom_sites_solution_hydrogens geom
_atom_sites_solution_primary direct
_atom_sites_solution_secondary difmap
_audit_creation_method SHELXL-97
_cell_angle_alpha 76.145(19)
_cell_angle_beta 75.504(19)
_cell_angle_gamma 86.082(17)
_cell_formula_units_Z 2
_cell_length_a 7.3483(16)
_cell_length_b 8.4221(17)
_cell_length_c 10.901(3)
_cell_measurement_reflns_used 5902
_cell_measurement_temperature 173(2)
_cell_measurement_theta_max 25.6
_cell_measurement_theta_min 3.6
_cell_volume 634.1(3)
_computing_cell_refinement 'X-Area (Stoe & Cie, 2001)'
_computing_data_collection 'X-Area (Stoe & Cie, 2001)'
_computing_data_reduction 'X-Area (Stoe & Cie, 2001)'
_computing_molecular_graphics 'XP in SHELXTL-Plus (Sheldrick, 1991)'
_computing_publication_material SHELXL97
_computing_structure_refinement 'SHELXL97 (Sheldrick, 2008) '
_computing_structure_solution 'SHELXS97 (Sheldrick, 2008) '
_diffrn_ambient_temperature 173(2)
_diffrn_measured_fraction_theta_full 0.998
_diffrn_measured_fraction_theta_max 0.992
_diffrn_measurement_device_type 'STOE IPDS II two-circle-diffractometer'
_diffrn_measurement_method \w
_diffrn_radiation_monochromator graphite
_diffrn_radiation_source 'fine-focus sealed tube'
_diffrn_radiation_type MoK\a
_diffrn_radiation_wavelength 0.71073
_diffrn_reflns_av_R_equivalents 0.1374
_diffrn_reflns_av_sigmaI/netI 0.1708
_diffrn_reflns_limit_h_max 8
_diffrn_reflns_limit_h_min -8
_diffrn_reflns_limit_k_max 10
_diffrn_reflns_limit_k_min -10
_diffrn_reflns_limit_l_max 13
_diffrn_reflns_limit_l_min -13
_diffrn_reflns_number 8002
_diffrn_reflns_theta_full 25.00
_diffrn_reflns_theta_max 25.65
_diffrn_reflns_theta_min 3.52
_diffrn_standards_number 0
_exptl_absorpt_coefficient_mu 1.975
_exptl_absorpt_correction_T_max 0.8742
_exptl_absorpt_correction_T_min 0.6705
_exptl_absorpt_correction_type multi-scan
_exptl_absorpt_process_details 'MULABS (Spek, 2003; Blessing, 1995)'
_exptl_crystal_colour colourless
_exptl_crystal_density_diffrn 1.482
_exptl_crystal_density_method 'not measured'
_exptl_crystal_description plate
_exptl_crystal_F_000 284
_exptl_crystal_size_max 0.22
_exptl_crystal_size_mid 0.19
_exptl_crystal_size_min 0.07
_refine_diff_density_max 4.003
_refine_diff_density_min -2.413
_refine_diff_density_rms 0.310
_refine_ls_extinction_method none
_refine_ls_goodness_of_fit_ref 1.012
_refine_ls_hydrogen_treatment constr
_refine_ls_matrix_type full
_refine_ls_number_parameters 121
_refine_ls_number_reflns 2369
_refine_ls_number_restraints 0
_refine_ls_restrained_S_all 1.012
_refine_ls_R_factor_all 0.1355
_refine_ls_R_factor_gt 0.1166
_refine_ls_shift/su_max 0.001
_refine_ls_shift/su_mean 0.000
_refine_ls_structure_factor_coef Fsqd
_refine_ls_weighting_details 'calc w=1/[\s^2^(Fo^2^)+(0.1892P)^2^] where P=(Fo^2^+2Fc^2^)/3'
_refine_ls_weighting_scheme calc
_refine_ls_wR_factor_gt 0.2870
_refine_ls_wR_factor_ref 0.3017
_reflns_number_gt 1713
_reflns_number_total 2369
_reflns_threshold_expression I>2\s(I)
_cod_data_source_file c0dt00161a.txt
_cod_data_source_block 2
_cod_depositor_comments
;
The following automatic conversions were performed:

'_symmetry_cell_setting' value 'Triclinic' changed to 'triclinic'
according to /home/saulius/struct/CIF-dictionaries/cif_core.dic
dictionary named 'cif_core.dic' version 2.4.2 from 2011-04-26.

Automatic conversion script
Id: cif_fix_values 1891 2012-01-12 08:04:46Z andrius 
;
_cod_original_sg_symbol_H-M P-1
_cod_database_code 7026054

loop_
_symmetry_equiv_pos_as_xyz
'x, y, z'
'-x, -y, -z'

loop_
_atom_site_label
_atom_site_type_symbol
_atom_site_fract_x
_atom_site_fract_y
_atom_site_fract_z
_atom_site_U_iso_or_equiv
_atom_site_adp_type
_atom_site_occupancy
_atom_site_symmetry_multiplicity
_atom_site_calc_flag
_atom_site_refinement_flags
Sn1 Sn 0.68250(14) 0.80925(10) 0.77860(11) 0.0537(5) Uani 1 1 d .
C1 C 0.721(2) 0.8092(18) 0.5761(13) 0.049(3) Uani 1 1 d .
C2 C 0.728(2) 0.6544(17) 0.5442(19) 0.063(4) Uani 1 1 d .
C3 C 0.762(3) 0.644(2) 0.416(2) 0.069(5) Uani 1 1 d .
H3 H 0.7645 0.5395 0.3972 0.083 Uiso 1 1 calc R
C4 C 0.794(2) 0.784(2) 0.311(2) 0.068(4) Uani 1 1 d .
C5 C 0.784(2) 0.934(2) 0.346(2) 0.067(5) Uani 1 1 d .
H5 H 0.8009 1.0315 0.2789 0.081 Uiso 1 1 calc R
C6 C 0.751(2) 0.9484(15) 0.4739(16) 0.053(4) Uani 1 1 d .
C7 C 0.697(3) 0.4952(16) 0.649(2) 0.078(5) Uani 1 1 d .
H7A H 0.5901 0.5085 0.7202 0.118 Uiso 1 1 calc R
H7B H 0.8101 0.4677 0.6819 0.118 Uiso 1 1 calc R
H7C H 0.6708 0.4071 0.6110 0.118 Uiso 1 1 calc R
C8 C 0.828(3) 0.771(3) 0.177(2) 0.080(5) Uani 1 1 d .
H8A H 0.7931 0.8737 0.1240 0.119 Uiso 1 1 calc R
H8B H 0.7527 0.6817 0.1725 0.119 Uiso 1 1 calc R
H8C H 0.9618 0.7476 0.1446 0.119 Uiso 1 1 calc R
C9 C 0.746(2) 1.1160(17) 0.4983(19) 0.062(4) Uani 1 1 d .
H9A H 0.7610 1.1975 0.4156 0.093 Uiso 1 1 calc R
H9B H 0.8490 1.1264 0.5383 0.093 Uiso 1 1 calc R
H9C H 0.6258 1.1340 0.5570 0.093 Uiso 1 1 calc R
C10 C 0.688(2) 1.042(2) 0.827(2) 0.069(5) Uani 1 1 d .
H10A H 0.6692 1.0250 0.9215 0.104 Uiso 1 1 calc R
H10B H 0.5872 1.1121 0.7989 0.104 Uiso 1 1 calc R
H10C H 0.8095 1.0936 0.7830 0.104 Uiso 1 1 calc R
C11 C 0.414(2) 0.700(2) 0.887(2) 0.072(5) Uani 1 1 d .
H11A H 0.3952 0.6994 0.9792 0.107 Uiso 1 1 calc R
H11B H 0.4115 0.5876 0.8770 0.107 Uiso 1 1 calc R
H11C H 0.3126 0.7639 0.8533 0.107 Uiso 1 1 calc R
C12 C 0.905(2) 0.6676(19) 0.8522(18) 0.062(4) Uani 1 1 d .
H12A H 0.8870 0.6674 0.9443 0.093 Uiso 1 1 calc R
H12B H 1.0263 0.7161 0.8028 0.093 Uiso 1 1 calc R
H12C H 0.9011 0.5551 0.8428 0.093 Uiso 1 1 calc R

loop_
_atom_site_aniso_label
_atom_site_aniso_U_11
_atom_site_aniso_U_22
_atom_site_aniso_U_33
_atom_site_aniso_U_23
_atom_site_aniso_U_13
_atom_site_aniso_U_12
Sn1 0.0469(7) 0.0310(5) 0.0826(8) -0.0107(4) -0.0171(5) 0.0011(4)
C1 0.058(8) 0.048(7) 0.040(7) -0.012(5) -0.008(6) -0.003(6)
C2 0.065(10) 0.029(7) 0.099(12) -0.013(7) -0.034(9) 0.007(6)
C3 0.077(12) 0.044(8) 0.098(13) -0.034(8) -0.029(9) 0.011(8)
C4 0.050(9) 0.047(8) 0.105(13) -0.024(8) -0.016(8) 0.011(7)
C5 0.044(8) 0.047(8) 0.102(13) -0.017(8) -0.004(8) 0.007(6)
C6 0.047(8) 0.026(6) 0.084(10) -0.006(6) -0.017(7) 0.003(5)
C7 0.092(13) 0.017(6) 0.118(15) -0.007(7) -0.017(11) 0.000(7)
C8 0.070(12) 0.071(12) 0.106(15) -0.040(11) -0.021(10) 0.013(9)
C9 0.063(10) 0.032(7) 0.096(12) -0.015(7) -0.030(8) 0.006(6)
C10 0.047(9) 0.050(8) 0.112(14) -0.020(8) -0.019(9) -0.003(7)
C11 0.030(7) 0.058(9) 0.112(14) 0.000(9) -0.008(8) 0.000(6)
C12 0.049(8) 0.043(7) 0.090(11) -0.004(7) -0.023(8) 0.007(6)

loop_
_atom_type_symbol
_atom_type_description
_atom_type_scat_dispersion_real
_atom_type_scat_dispersion_imag
_atom_type_scat_source
C C 0.0033 0.0016 'International Tables Vol C Tables 4.2.6.8 and 6.1.1.4'
H H 0.0000 0.0000 'International Tables Vol C Tables 4.2.6.8 and 6.1.1.4'
Sn Sn -0.6537 1.4246 'International Tables Vol C Tables 4.2.6.8 and 6.1.1.4'

loop_
_geom_angle_atom_site_label_1
_geom_angle_atom_site_label_2
_geom_angle_atom_site_label_3
_geom_angle
C10 Sn1 C1 117.5(7)
C10 Sn1 C12 104.8(7)
C1 Sn1 C12 109.4(7)
C10 Sn1 C11 106.6(7)
C1 Sn1 C11 109.0(7)
C12 Sn1 C11 109.3(6)
C6 C1 C2 117.8(13)
C6 C1 Sn1 125.0(11)
C2 C1 Sn1 117.1(11)
C3 C2 C1 120.4(14)
C3 C2 C7 117.7(14)
C1 C2 C7 121.9(16)
C2 C3 C4 122.5(14)
C2 C3 H3 118.8
C4 C3 H3 118.8
C5 C4 C3 115.8(17)
C5 C4 C8 122.6(18)
C3 C4 C8 121.6(16)
C6 C5 C4 123.0(17)
C6 C5 H5 118.5
C4 C5 H5 118.5
C5 C6 C1 120.5(13)
C5 C6 C9 118.0(14)
C1 C6 C9 121.5(15)
C2 C7 H7A 109.5
C2 C7 H7B 109.5
H7A C7 H7B 109.5
C2 C7 H7C 109.5
H7A C7 H7C 109.5
H7B C7 H7C 109.5
C4 C8 H8A 109.5
C4 C8 H8B 109.5
H8A C8 H8B 109.5
C4 C8 H8C 109.5
H8A C8 H8C 109.5
H8B C8 H8C 109.5
C6 C9 H9A 109.5
C6 C9 H9B 109.5
H9A C9 H9B 109.5
C6 C9 H9C 109.5
H9A C9 H9C 109.5
H9B C9 H9C 109.5
Sn1 C10 H10A 109.5
Sn1 C10 H10B 109.5
H10A C10 H10B 109.5
Sn1 C10 H10C 109.5
H10A C10 H10C 109.5
H10B C10 H10C 109.5
Sn1 C11 H11A 109.5
Sn1 C11 H11B 109.5
H11A C11 H11B 109.5
Sn1 C11 H11C 109.5
H11A C11 H11C 109.5
H11B C11 H11C 109.5
Sn1 C12 H12A 109.5
Sn1 C12 H12B 109.5
H12A C12 H12B 109.5
Sn1 C12 H12C 109.5
H12A C12 H12C 109.5
H12B C12 H12C 109.5

loop_
_geom_bond_atom_site_label_1
_geom_bond_atom_site_label_2
_geom_bond_distance
Sn1 C10 2.151(17)
Sn1 C1 2.154(13)
Sn1 C12 2.158(15)
Sn1 C11 2.169(15)
C1 C6 1.40(2)
C1 C2 1.42(2)
C2 C3 1.38(3)
C2 C7 1.53(2)
C3 C4 1.41(3)
C3 H3 0.9500
C4 C5 1.40(2)
C4 C8 1.45(3)
C5 C6 1.38(3)
C5 H5 0.9500
C6 C9 1.495(19)
C7 H7A 0.9800
C7 H7B 0.9800
C7 H7C 0.9800
C8 H8A 0.9800
C8 H8B 0.9800
C8 H8C 0.9800
C9 H9A 0.9800
C9 H9B 0.9800
C9 H9C 0.9800
C10 H10A 0.9800
C10 H10B 0.9800
C10 H10C 0.9800
C11 H11A 0.9800
C11 H11B 0.9800
C11 H11C 0.9800
C12 H12A 0.9800
C12 H12B 0.9800
C12 H12C 0.9800

loop_
_geom_torsion_atom_site_label_1
_geom_torsion_atom_site_label_2
_geom_torsion_atom_site_label_3
_geom_torsion_atom_site_label_4
_geom_torsion
C10 Sn1 C1 C6 0.6(16)
C12 Sn1 C1 C6 -118.6(14)
C11 Sn1 C1 C6 121.9(14)
C10 Sn1 C1 C2 176.5(12)
C12 Sn1 C1 C2 57.2(14)
C11 Sn1 C1 C2 -62.3(14)
C6 C1 C2 C3 0(2)
Sn1 C1 C2 C3 -176.5(13)
C6 C1 C2 C7 -179.9(16)
Sn1 C1 C2 C7 4(2)
C1 C2 C3 C4 1(3)
C7 C2 C3 C4 -179.6(17)
C2 C3 C4 C5 -2(3)
C2 C3 C4 C8 -179.5(18)
C3 C4 C5 C6 2(3)
C8 C4 C5 C6 179.7(16)
C4 C5 C6 C1 -1(3)
C4 C5 C6 C9 179.0(15)
C2 C1 C6 C5 1(2)
Sn1 C1 C6 C5 176.4(12)
C2 C1 C6 C9 -179.8(15)
Sn1 C1 C6 C9 -4(2)
